data_1508272
loop_
_publ_author_name
'Ding, Keying'
'Miranda, Maria O.'
'Moscato-Goodpaster, Beth'
'Ajellal, Noureddine'
'Breyfogle, Laurie E.'
'Hermes, Eric D.'
'Schaller, Chris P.'
'Roe, Stephanie E.'
'Cramer, Christopher J.'
'Hillmyer, Marc A.'
'Tolman, William B.'

_publ_section_title
;
 Roles of Monomer Binding and Alkoxide Nucleophilicity in
 Aluminum-Catalyzed Polymerization of \e-Caprolactone
;
_journal_issue 13
_journal_name_full Macromolecules
_journal_page_first 5387
_journal_paper_doi 10.1021/ma301130b
_journal_volume 45
_journal_year 2012
_chemical_formula_moiety 'C52 H74 Al2 N8 O14, 2(C7 D8)'
_chemical_formula_sum 'C66 H74 Al2 D16 N8 O14'
_chemical_formula_weight 1289.52
_chemical_name_common 12026
_chemical_name_systematic
; 
 ? 
;
_space_group_IT_number 15
_symmetry_cell_setting monoclinic
_symmetry_space_group_name_Hall '-C 2yc'
_symmetry_space_group_name_H-M 'C 1 2/c 1'
_atom_sites_solution_hydrogens geom
_atom_sites_solution_primary direct
_atom_sites_solution_secondary difmap
_audit_creation_method SHELXL-97
_cell_angle_alpha 90.00
_cell_angle_beta 121.5610(10)
_cell_angle_gamma 90.00
_cell_formula_units_Z 4
_cell_length_a 24.8952(13)
_cell_length_b 14.1208(7)
_cell_length_c 23.1567(18)
_cell_measurement_reflns_used 8419
_cell_measurement_temperature 173(2)
_cell_measurement_theta_max 26.84
_cell_measurement_theta_min 2.26
_cell_volume 6936.4(7)
_computing_cell_refinement 'Bruker SAINT'
_computing_data_collection 'Bruker APEX2'
_computing_data_reduction 'Bruker SAINT'
_computing_molecular_graphics 'Bruker SHELXTL'
_computing_publication_material 'Bruker SHELXTL'
_computing_structure_refinement 'SHELXL-97 (Sheldrick, 2000)'
_computing_structure_solution 'SHELXS-97 (Sheldrick, 2000)'
_diffrn_ambient_temperature 173(2)
_diffrn_measured_fraction_theta_full 0.996
_diffrn_measured_fraction_theta_max 0.996
_diffrn_measurement_device_type 'Bruker APEX II, CCD area detector'
_diffrn_measurement_method 'phi and omega scans'
_diffrn_radiation_monochromator graphite
_diffrn_radiation_source 'fine-focus sealed tube'
_diffrn_radiation_type MoK\a
_diffrn_radiation_wavelength 0.71073
_diffrn_reflns_av_R_equivalents 0.0542
_diffrn_reflns_av_sigmaI/netI 0.0489
_diffrn_reflns_limit_h_max 31
_diffrn_reflns_limit_h_min -30
_diffrn_reflns_limit_k_max 18
_diffrn_reflns_limit_k_min -18
_diffrn_reflns_limit_l_max 29
_diffrn_reflns_limit_l_min -29
_diffrn_reflns_number 35010
_diffrn_reflns_theta_full 27.45
_diffrn_reflns_theta_max 27.45
_diffrn_reflns_theta_min 1.73
_exptl_absorpt_coefficient_mu 0.109
_exptl_absorpt_correction_T_max 0.7456
_exptl_absorpt_correction_T_min 0.6434
_exptl_absorpt_correction_type multi-scan
_exptl_absorpt_process_details 'SADABS, R. Blessing, 1995'
_exptl_crystal_colour colorless
_exptl_crystal_density_diffrn 1.235
_exptl_crystal_density_meas ?
_exptl_crystal_density_method 'not measured'
_exptl_crystal_description plate
_exptl_crystal_F_000 2720
_exptl_crystal_size_max 0.3
_exptl_crystal_size_mid 0.25
_exptl_crystal_size_min 0.2
_refine_diff_density_max 0.472
_refine_diff_density_min -0.250
_refine_diff_density_rms 0.047
_refine_ls_extinction_method none
_refine_ls_goodness_of_fit_ref 1.021
_refine_ls_hydrogen_treatment mixed
_refine_ls_matrix_type full
_refine_ls_number_parameters 417
_refine_ls_number_reflns 7919
_refine_ls_number_restraints 0
_refine_ls_restrained_S_all 1.021
_refine_ls_R_factor_all 0.0879
_refine_ls_R_factor_gt 0.0490
_refine_ls_shift/su_max 0.001
_refine_ls_shift/su_mean 0.000
_refine_ls_structure_factor_coef Fsqd
_refine_ls_weighting_details 'calc w=1/[\s^2^(Fo^2^)+(0.0555P)^2^+3.8884P] where P=(Fo^2^+2Fc^2^)/3'
_refine_ls_weighting_scheme calc
_refine_ls_wR_factor_gt 0.1128
_refine_ls_wR_factor_ref 0.1331
_reflns_number_gt 5125
_reflns_number_total 7919
_reflns_threshold_expression >2sigma(I)
_cod_data_source_file ma301130b_si_002.cif
_cod_data_source_block 12026
_cod_depositor_comments
;
The following automatic conversions were performed:

'_symmetry_cell_setting' value 'Monoclinic' changed to 'monoclinic'
according to /home/saulius/struct/CIF-dictionaries/cif_core.dic
dictionary named 'cif_core.dic' version 2.4.2 from 2011-04-26.

Automatic conversion script
Id: cif_fix_values 1891 2012-01-12 08:04:46Z andrius 

The following automatic conversions were performed:

'_exptl_crystal_density_meas' value 'not measured' was changed to '?'
- the value is perceived as not measured.

Automatic conversion script
Id: cif_fix_values 3008 2015-01-20 13:52:24Z robertas 
;
_cod_original_sg_symbol_H-M C2/c
_cod_database_code 1508272

loop_
_symmetry_equiv_pos_as_xyz
'x, y, z'
'-x, y, -z+1/2'
'x+1/2, y+1/2, z'
'-x+1/2, y+1/2, -z+1/2'
'-x, -y, -z'
'x, -y, z-1/2'
'-x+1/2, -y+1/2, -z'
'x+1/2, -y+1/2, z-1/2'

loop_
_atom_site_label
_atom_site_type_symbol
_atom_site_fract_x
_atom_site_fract_y
_atom_site_fract_z
_atom_site_U_iso_or_equiv
_atom_site_adp_type
_atom_site_occupancy
_atom_site_symmetry_multiplicity
_atom_site_calc_flag
_atom_site_refinement_flags
_atom_site_disorder_assembly
_atom_site_disorder_group
Al1 Al 0.03067(3) 0.65320(4) 0.21370(3) 0.02664(14) Uani 1 1 d . . .
O1 O 0.04897(6) 0.63724(9) 0.29865(6) 0.0292(3) Uani 1 1 d . . .
H1A H 0.0830(10) 0.6256(14) 0.3310(10) 0.035 Uiso 1 1 d . . .
N1 N 0.12660(7) 0.67764(11) 0.24582(8) 0.0282(3) Uani 1 1 d . . .
C1 C 0.17805(9) 0.61228(14) 0.29553(10) 0.0353(5) Uani 1 1 d . . .
H1B H 0.2133 0.6165 0.2875 0.042 Uiso 1 1 calc R . .
H1C H 0.1616 0.5467 0.2844 0.042 Uiso 1 1 calc R . .
O2 O 0.02540(6) 0.56202(9) 0.15850(6) 0.0321(3) Uani 1 1 d . . .
N2 N 0.16563(8) 0.59131(13) 0.39546(8) 0.0387(4) Uani 1 1 d . . .
C2 C 0.20503(9) 0.62716(15) 0.37067(10) 0.0371(5) Uani 1 1 d . . .
H2B H 0.2467 0.5957 0.3962 0.045 Uiso 1 1 calc R . .
H2C H 0.2119 0.6958 0.3805 0.045 Uiso 1 1 calc R . .
O3 O 0.01203(6) 0.76814(9) 0.17753(6) 0.0316(3) Uani 1 1 d . . .
N3 N 0.20060(8) 0.39145(13) 0.11316(8) 0.0384(4) Uani 1 1 d . . .
C3 C 0.12840(9) 0.67120(13) 0.18199(9) 0.0309(4) Uani 1 1 d . . .
H3B H 0.0947 0.7116 0.1466 0.037 Uiso 1 1 calc R . .
H3C H 0.1694 0.6954 0.1910 0.037 Uiso 1 1 calc R . .
O4 O 0.24524(7) 0.43860(11) 0.12068(8) 0.0499(4) Uani 1 1 d . . .
C4 C 0.14305(9) 0.77634(13) 0.27236(10) 0.0314(4) Uani 1 1 d . . .
H4A H 0.1887 0.7863 0.2913 0.038 Uiso 1 1 calc R . .
H4B H 0.1353 0.7834 0.3100 0.038 Uiso 1 1 calc R . .
N4 N 0.14042(9) 1.08545(13) 0.17407(11) 0.0513(5) Uani 1 1 d . . .
O5 O 0.19468(7) 0.30717(11) 0.09899(8) 0.0508(4) Uani 1 1 d . . .
C5 C 0.18623(12) 0.6303(2) 0.46237(12) 0.0707(8) Uani 1 1 d . . .
H5A H 0.1869 0.6996 0.4605 0.106 Uiso 1 1 calc R . .
H5B H 0.2286 0.6069 0.4952 0.106 Uiso 1 1 calc R . .
H5C H 0.1570 0.6105 0.4763 0.106 Uiso 1 1 calc R . .
C6 C 0.16848(12) 0.48738(18) 0.39903(15) 0.0630(7) Uani 1 1 d . . .
H6A H 0.1528 0.4614 0.3537 0.095 Uiso 1 1 calc R . .
H6B H 0.1423 0.4642 0.4162 0.095 Uiso 1 1 calc R . .
H6C H 0.2122 0.4672 0.4296 0.095 Uiso 1 1 calc R . .
C7 C 0.11960(9) 0.57162(13) 0.15674(9) 0.0304(4) Uani 1 1 d . . .
C8 C 0.06549(9) 0.52118(13) 0.14385(9) 0.0306(4) Uani 1 1 d . . .
C9 C 0.05320(9) 0.42935(14) 0.11496(10) 0.0348(4) Uani 1 1 d . . .
C10 C 0.09902(9) 0.38837(15) 0.10616(10) 0.0378(5) Uani 1 1 d . . .
H10A H 0.0932 0.3257 0.0890 0.045 Uiso 1 1 calc R . .
C11 C 0.15327(9) 0.43770(14) 0.12208(10) 0.0342(4) Uani 1 1 d . . .
C12 C 0.16385(9) 0.52953(14) 0.14591(9) 0.0317(4) Uani 1 1 d . . .
H12A H 0.2005 0.5630 0.1546 0.038 Uiso 1 1 calc R . .
C13 C -0.00953(10) 0.37920(15) 0.09173(13) 0.0474(6) Uani 1 1 d . . .
C14 C -0.01325(14) 0.2837(2) 0.0582(2) 0.1001(13) Uani 1 1 d . . .
H14A H 0.0193 0.2412 0.0916 0.150 Uiso 1 1 calc R . .
H14B H -0.0065 0.2935 0.0205 0.150 Uiso 1 1 calc R . .
H14C H -0.0549 0.2555 0.0410 0.150 Uiso 1 1 calc R . .
C15 C -0.01806(12) 0.36199(18) 0.15183(15) 0.0646(8) Uani 1 1 d . . .
H15A H 0.0167 0.3229 0.1858 0.097 Uiso 1 1 calc R . .
H15B H -0.0581 0.3292 0.1360 0.097 Uiso 1 1 calc R . .
H15C H -0.0183 0.4228 0.1721 0.097 Uiso 1 1 calc R . .
C16 C -0.06247(10) 0.44090(17) 0.03762(11) 0.0495(6) Uani 1 1 d . . .
H16A H -0.0558 0.4504 -0.0001 0.074 Uiso 1 1 calc R . .
H16B H -0.0624 0.5024 0.0573 0.074 Uiso 1 1 calc R . .
H16C H -0.1031 0.4095 0.0210 0.074 Uiso 1 1 calc R . .
C17 C 0.10712(9) 0.85222(13) 0.22080(9) 0.0299(4) Uani 1 1 d . A .
C18 C 0.04158(9) 0.84502(13) 0.17562(9) 0.0296(4) Uani 1 1 d . . .
C19 C 0.00791(9) 0.91827(14) 0.12825(10) 0.0330(4) Uani 1 1 d . A .
C20 C 0.04159(9) 0.99631(14) 0.12906(11) 0.0385(5) Uani 1 1 d . . .
H20A H 0.0203 1.0466 0.0980 0.046 Uiso 1 1 calc R A .
C21 C 0.10627(10) 1.00255(14) 0.17459(11) 0.0389(5) Uani 1 1 d . A .
C22 C 0.13919(9) 0.93129(14) 0.22025(10) 0.0352(5) Uani 1 1 d . . .
H22A H 0.1834 0.9366 0.2509 0.042 Uiso 1 1 calc R A .
C23 C -0.06327(10) 0.91111(15) 0.07833(11) 0.0427(5) Uani 1 1 d . . .
C24 C -0.07776(13) 0.82578(18) 0.03144(13) 0.0644(7) Uani 1 1 d . A .
H24A H -0.0561 0.8334 0.0065 0.097 Uiso 1 1 calc R . .
H24B H -0.1233 0.8217 -0.0007 0.097 Uiso 1 1 calc R . .
H24C H -0.0631 0.7677 0.0586 0.097 Uiso 1 1 calc R . .
C25 C -0.08948(11) 0.99974(18) 0.03367(14) 0.0637(8) Uani 1 1 d . A .
H25A H -0.0811 1.0555 0.0624 0.096 Uiso 1 1 calc R . .
H25B H -0.1351 0.9927 0.0026 0.096 Uiso 1 1 calc R . .
H25C H -0.0690 1.0076 0.0075 0.096 Uiso 1 1 calc R . .
C26 C -0.09689(11) 0.90167(19) 0.11757(14) 0.0610(7) Uani 1 1 d . A .
H26A H -0.0872 0.9569 0.1471 0.091 Uiso 1 1 calc R . .
H26B H -0.0825 0.8440 0.1452 0.091 Uiso 1 1 calc R . .
H26C H -0.1425 0.8981 0.0856 0.091 Uiso 1 1 calc R . .
O6 O 0.1112(3) 1.1467(5) 0.1341(5) 0.0861(10) Uani 0.886(15) 1 d P A 1
O7 O 0.19757(11) 1.0909(3) 0.2171(3) 0.0570(11) Uani 0.886(15) 1 d P A 1
O6' O 0.119(3) 1.161(5) 0.133(4) 0.0861(10) Uani 0.114(15) 1 d P A 2
O7' O 0.1951(10) 1.0686(19) 0.1889(19) 0.0570(11) Uani 0.114(15) 1 d P A 2
C27 C 0.19513(14) 0.22238(16) 0.34564(16) 0.0812(14) Uani 0.801(5) 1 d PG B 3
C28 C 0.18879(13) 0.2843(2) 0.29639(12) 0.0827(14) Uani 0.801(5) 1 d PG B 3
D28A D 0.15169(16) 0.2817(3) 0.25259(14) 0.099 Uiso 0.801(5) 1 d PG B 3
C29 C 0.23469(16) 0.3499(2) 0.30877(13) 0.0717(13) Uani 0.801(5) 1 d PG B 3
D29A D 0.2291(2) 0.3918(3) 0.27392(18) 0.086 Uiso 0.801(5) 1 d PG B 3
C30 C 0.28770(13) 0.3541(2) 0.37097(16) 0.0737(12) Uani 0.801(5) 1 d PG B 3
D30A D 0.31949(17) 0.3992(3) 0.3798(2) 0.110(15) Uiso 0.801(5) 1 d PG B 3
C31 C 0.29564(13) 0.2947(3) 0.42049(12) 0.0816(13) Uani 0.801(5) 1 d PG B 3
D31A D 0.33300(16) 0.2981(4) 0.46404(14) 0.098 Uiso 0.801(5) 1 d PG B 3
C32 C 0.24984(17) 0.2290(2) 0.40829(14) 0.0883(14) Uani 0.801(5) 1 d PG B 3
D32A D 0.2561(2) 0.1876(3) 0.44366(18) 0.106 Uiso 0.801(5) 1 d PG B 3
C33 C 0.1454(2) 0.1524(2) 0.3315(3) 0.151(3) Uani 0.801(5) 1 d PG B 3
D33A D 0.10506(18) 0.1738(3) 0.2928(3) 0.226 Uiso 0.801(5) 1 d PG B 3
D33B D 0.1416(3) 0.1461(3) 0.3714(3) 0.226 Uiso 0.801(5) 1 d PG B 3
D33C D 0.1565(3) 0.0909(2) 0.3210(3) 0.226 Uiso 0.801(5) 1 d PG B 3
C27' C 0.2207(6) 0.2114(7) 0.3871(7) 0.0812(14) Uani 0.199(5) 1 d PG B 4
C28' C 0.1789(5) 0.2424(10) 0.3221(7) 0.0827(14) Uani 0.199(5) 1 d PG B 4
D28B D 0.1385(6) 0.2134(15) 0.2967(10) 0.099 Uiso 0.199(5) 1 d PG B 4
C29' C 0.1943(9) 0.3145(11) 0.2931(6) 0.0717(13) Uani 0.199(5) 1 d PG B 4
D29B D 0.1647(12) 0.3347(17) 0.2483(7) 0.086 Uiso 0.199(5) 1 d PG B 4
C30' C 0.2515(10) 0.3562(9) 0.3287(8) 0.0737(12) Uani 0.199(5) 1 d PG B 4
D30B D 0.2620(14) 0.4059(12) 0.3087(12) 0.088 Uiso 0.199(5) 1 d PG B 4
C31' C 0.2937(7) 0.3278(11) 0.3925(8) 0.0816(13) Uani 0.199(5) 1 d PG B 4
D31B D 0.3339(8) 0.3574(16) 0.4173(12) 0.098 Uiso 0.199(5) 1 d PG B 4
C32' C 0.2785(5) 0.2557(10) 0.4217(5) 0.0883(14) Uani 0.199(5) 1 d PG B 4
D32B D 0.3085(8) 0.2363(15) 0.4666(6) 0.106 Uiso 0.199(5) 1 d PG B 4
C33' C 0.2045(11) 0.1341(10) 0.4185(12) 0.151(3) Uani 0.199(5) 1 d PG B 4
D33E D 0.1592(11) 0.1358(13) 0.4014(15) 0.226 Uiso 0.199(5) 1 d PG B 4
D33F D 0.2282(14) 0.1423(14) 0.4679(11) 0.226 Uiso 0.199(5) 1 d PG B 4
D33G D 0.2154(13) 0.0730(8) 0.4072(14) 0.226 Uiso 0.199(5) 1 d PG B 4

loop_
_atom_site_aniso_label
_atom_site_aniso_U_11
_atom_site_aniso_U_22
_atom_site_aniso_U_33
_atom_site_aniso_U_23
_atom_site_aniso_U_13
_atom_site_aniso_U_12
Al1 0.0211(3) 0.0316(3) 0.0282(3) 0.0004(2) 0.0136(2) -0.0005(2)
O1 0.0183(7) 0.0395(8) 0.0276(7) 0.0028(6) 0.0104(6) 0.0029(6)
N1 0.0231(8) 0.0331(8) 0.0291(8) 0.0016(6) 0.0141(7) 0.0009(6)
C1 0.0242(10) 0.0438(11) 0.0395(11) 0.0091(9) 0.0177(9) 0.0082(8)
O2 0.0260(7) 0.0385(7) 0.0357(7) -0.0047(6) 0.0188(6) -0.0014(6)
N2 0.0280(9) 0.0551(11) 0.0334(9) 0.0038(8) 0.0163(8) 0.0063(8)
C2 0.0246(10) 0.0440(12) 0.0364(11) 0.0061(9) 0.0115(9) -0.0012(9)
O3 0.0227(7) 0.0320(7) 0.0380(7) 0.0033(6) 0.0145(6) -0.0009(5)
N3 0.0297(10) 0.0500(11) 0.0328(9) 0.0012(8) 0.0144(8) 0.0103(8)
C3 0.0271(10) 0.0371(11) 0.0327(10) 0.0015(8) 0.0186(9) -0.0005(8)
O4 0.0341(9) 0.0653(11) 0.0560(10) -0.0095(8) 0.0275(8) 0.0027(8)
C4 0.0229(10) 0.0363(10) 0.0332(10) -0.0022(8) 0.0135(8) -0.0029(8)
N4 0.0393(12) 0.0436(11) 0.0713(14) 0.0140(10) 0.0293(11) -0.0019(9)
O5 0.0483(10) 0.0465(9) 0.0619(10) -0.0045(8) 0.0318(9) 0.0127(7)
C5 0.0487(16) 0.122(3) 0.0356(13) -0.0061(14) 0.0178(12) 0.0032(16)
C6 0.0555(16) 0.0575(16) 0.089(2) 0.0273(14) 0.0465(16) 0.0087(12)
C7 0.0283(10) 0.0345(10) 0.0296(10) 0.0031(8) 0.0160(8) 0.0027(8)
C8 0.0265(10) 0.0355(11) 0.0304(10) 0.0024(8) 0.0152(9) 0.0046(8)
C9 0.0291(11) 0.0347(11) 0.0393(11) 0.0001(9) 0.0169(9) 0.0034(8)
C10 0.0337(11) 0.0357(11) 0.0415(12) -0.0022(9) 0.0179(10) 0.0058(9)
C11 0.0279(10) 0.0433(11) 0.0324(10) 0.0032(9) 0.0165(9) 0.0106(9)
C12 0.0265(10) 0.0408(11) 0.0292(10) 0.0040(8) 0.0155(9) 0.0038(8)
C13 0.0339(12) 0.0372(12) 0.0731(16) -0.0111(11) 0.0293(12) -0.0026(9)
C14 0.0527(18) 0.0599(18) 0.190(4) -0.057(2) 0.065(2) -0.0196(14)
C15 0.0452(15) 0.0593(16) 0.088(2) 0.0231(14) 0.0338(15) -0.0038(12)
C16 0.0298(12) 0.0699(16) 0.0461(13) -0.0139(12) 0.0179(10) -0.0027(11)
C17 0.0260(10) 0.0319(10) 0.0324(10) -0.0009(8) 0.0157(8) -0.0016(8)
C18 0.0287(10) 0.0308(10) 0.0336(10) -0.0001(8) 0.0193(9) -0.0007(8)
C19 0.0291(10) 0.0354(11) 0.0347(11) 0.0013(8) 0.0168(9) 0.0011(8)
C20 0.0337(12) 0.0368(11) 0.0451(12) 0.0099(9) 0.0206(10) 0.0032(9)
C21 0.0337(11) 0.0363(11) 0.0510(13) 0.0039(10) 0.0252(10) -0.0029(9)
C22 0.0259(10) 0.0387(11) 0.0415(11) -0.0018(9) 0.0180(9) -0.0013(8)
C23 0.0283(11) 0.0411(12) 0.0472(13) 0.0103(10) 0.0118(10) 0.0003(9)
C24 0.0525(16) 0.0614(16) 0.0472(14) -0.0011(12) 0.0038(12) -0.0092(13)
C25 0.0351(13) 0.0617(16) 0.0680(17) 0.0252(13) 0.0088(12) 0.0023(12)
C26 0.0302(13) 0.0683(17) 0.0832(19) 0.0225(14) 0.0288(13) 0.0097(11)
O6 0.050(2) 0.062(3) 0.1120(17) 0.051(2) 0.0188(17) -0.0132(16)
O7 0.0339(10) 0.0516(15) 0.082(3) 0.0074(16) 0.0275(13) -0.0085(9)
O6' 0.050(2) 0.062(3) 0.1120(17) 0.051(2) 0.0188(17) -0.0132(16)
O7' 0.0339(10) 0.0516(15) 0.082(3) 0.0074(16) 0.0275(13) -0.0085(9)
C27 0.088(4) 0.060(2) 0.113(4) -0.012(3) 0.064(3) -0.005(2)
C28 0.081(3) 0.073(3) 0.089(3) -0.016(2) 0.041(2) 0.001(3)
C29 0.081(4) 0.074(3) 0.070(3) -0.002(2) 0.046(3) 0.008(2)
C30 0.077(3) 0.078(3) 0.081(3) -0.004(2) 0.051(3) 0.005(3)
C31 0.075(3) 0.087(3) 0.078(3) 0.008(2) 0.037(2) 0.013(2)
C32 0.105(4) 0.072(3) 0.099(3) 0.009(2) 0.061(3) 0.013(3)
C33 0.177(6) 0.112(4) 0.226(7) -0.051(5) 0.148(6) -0.048(4)
C27' 0.088(4) 0.060(2) 0.113(4) -0.012(3) 0.064(3) -0.005(2)
C28' 0.081(3) 0.073(3) 0.089(3) -0.016(2) 0.041(2) 0.001(3)
C29' 0.081(4) 0.074(3) 0.070(3) -0.002(2) 0.046(3) 0.008(2)
C30' 0.077(3) 0.078(3) 0.081(3) -0.004(2) 0.051(3) 0.005(3)
C31' 0.075(3) 0.087(3) 0.078(3) 0.008(2) 0.037(2) 0.013(2)
C32' 0.105(4) 0.072(3) 0.099(3) 0.009(2) 0.061(3) 0.013(3)
C33' 0.177(6) 0.112(4) 0.226(7) -0.051(5) 0.148(6) -0.048(4)

loop_
_atom_type_symbol
_atom_type_description
_atom_type_scat_dispersion_real
_atom_type_scat_dispersion_imag
_atom_type_scat_source
C C 0.0033 0.0016 'International Tables Vol C Tables 4.2.6.8 and 6.1.1.4'
D D 0.0000 0.0000 'International Tables Vol C Tables 4.2.6.8 and 6.1.1.4'
H H 0.0000 0.0000 'International Tables Vol C Tables 4.2.6.8 and 6.1.1.4'
N N 0.0061 0.0033 'International Tables Vol C Tables 4.2.6.8 and 6.1.1.4'
O O 0.0106 0.0060 'International Tables Vol C Tables 4.2.6.8 and 6.1.1.4'
Al Al 0.0645 0.0514 'International Tables Vol C Tables 4.2.6.8 and 6.1.1.4'

loop_
_geom_angle_atom_site_label_1
_geom_angle_atom_site_label_2
_geom_angle_atom_site_label_3
_geom_angle
_geom_angle_site_symmetry_1
_geom_angle_site_symmetry_3
O2 Al1 O3 114.99(7) . .
O2 Al1 O1 125.69(7) . .
O3 Al1 O1 119.25(7) . .
O2 Al1 O1 97.50(6) . 2
O3 Al1 O1 92.52(6) . 2
O1 Al1 O1 77.96(7) . 2
O2 Al1 N1 90.90(6) . .
O3 Al1 N1 89.13(6) . .
O1 Al1 N1 92.46(6) . .
O1 Al1 N1 169.81(6) 2 .
O2 Al1 Al1 125.16(5) . 2
O3 Al1 Al1 101.16(5) . 2
O1 Al1 Al1 40.88(4) . 2
O1 Al1 Al1 38.86(4) 2 2
N1 Al1 Al1 130.98(5) . 2
Al1 O1 Al1 100.26(7) . 2
Al1 O1 H1A 126.2(15) . .
Al1 O1 H1A 133.5(15) 2 .
C4 N1 C3 108.57(14) . .
C4 N1 C1 108.49(14) . .
C3 N1 C1 105.23(14) . .
C4 N1 Al1 108.16(11) . .
C3 N1 Al1 104.61(11) . .
C1 N1 Al1 121.17(11) . .
N1 C1 C2 118.70(16) . .
N1 C1 H1B 107.6 . .
C2 C1 H1B 107.6 . .
N1 C1 H1C 107.6 . .
C2 C1 H1C 107.6 . .
H1B C1 H1C 107.1 . .
C8 O2 Al1 135.39(12) . .
C5 N2 C2 110.52(18) . .
C5 N2 C6 109.7(2) . .
C2 N2 C6 110.20(17) . .
N2 C2 C1 114.67(16) . .
N2 C2 H2B 108.6 . .
C1 C2 H2B 108.6 . .
N2 C2 H2C 108.6 . .
C1 C2 H2C 108.6 . .
H2B C2 H2C 107.6 . .
C18 O3 Al1 138.86(12) . .
O5 N3 O4 122.63(17) . .
O5 N3 C11 118.85(18) . .
O4 N3 C11 118.51(18) . .
C7 C3 N1 111.56(15) . .
C7 C3 H3B 109.3 . .
N1 C3 H3B 109.3 . .
C7 C3 H3C 109.3 . .
N1 C3 H3C 109.3 . .
H3B C3 H3C 108.0 . .
N1 C4 C17 114.73(15) . .
N1 C4 H4A 108.6 . .
C17 C4 H4A 108.6 . .
N1 C4 H4B 108.6 . .
C17 C4 H4B 108.6 . .
H4A C4 H4B 107.6 . .
O6 N4 O7 123.6(3) . .
O7' N4 O6' 109(3) . .
O7 N4 O6' 113(2) . .
O6 N4 C21 118.0(3) . .
O7' N4 C21 114.0(11) . .
O7 N4 C21 118.3(2) . .
O6' N4 C21 129(2) . .
N2 C5 H5A 109.5 . .
N2 C5 H5B 109.5 . .
H5A C5 H5B 109.5 . .
N2 C5 H5C 109.5 . .
H5A C5 H5C 109.5 . .
H5B C5 H5C 109.5 . .
N2 C6 H6A 109.5 . .
N2 C6 H6B 109.5 . .
H6A C6 H6B 109.5 . .
N2 C6 H6C 109.5 . .
H6A C6 H6C 109.5 . .
H6B C6 H6C 109.5 . .
C12 C7 C8 120.46(17) . .
C12 C7 C3 120.46(17) . .
C8 C7 C3 119.08(16) . .
O2 C8 C7 118.95(16) . .
O2 C8 C9 120.49(17) . .
C7 C8 C9 120.55(17) . .
C10 C9 C8 117.41(18) . .
C10 C9 C13 121.41(18) . .
C8 C9 C13 121.13(17) . .
C9 C10 C11 120.87(19) . .
C9 C10 H10A 119.6 . .
C11 C10 H10A 119.6 . .
C12 C11 C10 122.27(18) . .
C12 C11 N3 118.68(18) . .
C10 C11 N3 119.05(18) . .
C11 C12 C7 118.18(18) . .
C11 C12 H12A 120.9 . .
C7 C12 H12A 120.9 . .
C16 C13 C9 107.89(18) . .
C16 C13 C15 111.38(18) . .
C9 C13 C15 110.76(19) . .
C16 C13 C14 106.8(2) . .
C9 C13 C14 111.36(18) . .
C15 C13 C14 108.6(2) . .
C13 C14 H14A 109.5 . .
C13 C14 H14B 109.5 . .
H14A C14 H14B 109.5 . .
C13 C14 H14C 109.5 . .
H14A C14 H14C 109.5 . .
H14B C14 H14C 109.5 . .
C13 C15 H15A 109.5 . .
C13 C15 H15B 109.5 . .
H15A C15 H15B 109.5 . .
C13 C15 H15C 109.5 . .
H15A C15 H15C 109.5 . .
H15B C15 H15C 109.5 . .
C13 C16 H16A 109.5 . .
C13 C16 H16B 109.5 . .
H16A C16 H16B 109.5 . .
C13 C16 H16C 109.5 . .
H16A C16 H16C 109.5 . .
H16B C16 H16C 109.5 . .
C22 C17 C18 120.28(18) . .
C22 C17 C4 118.62(17) . .
C18 C17 C4 121.05(16) . .
O3 C18 C17 118.84(16) . .
O3 C18 C19 120.63(17) . .
C17 C18 C19 120.53(17) . .
C20 C19 C18 117.59(18) . .
C20 C19 C23 121.23(18) . .
C18 C19 C23 121.18(17) . .
C19 C20 C21 121.02(19) . .
C19 C20 H20A 119.5 . .
C21 C20 H20A 119.5 . .
C22 C21 C20 121.57(18) . .
C22 C21 N4 118.71(19) . .
C20 C21 N4 119.72(19) . .
C17 C22 C21 119.00(18) . .
C17 C22 H22A 120.5 . .
C21 C22 H22A 120.5 . .
C26 C23 C19 109.52(18) . .
C26 C23 C24 110.7(2) . .
C19 C23 C24 109.70(18) . .
C26 C23 C25 107.4(2) . .
C19 C23 C25 111.77(17) . .
C24 C23 C25 107.7(2) . .
C23 C24 H24A 109.5 . .
C23 C24 H24B 109.5 . .
H24A C24 H24B 109.5 . .
C23 C24 H24C 109.5 . .
H24A C24 H24C 109.5 . .
H24B C24 H24C 109.5 . .
C23 C25 H25A 109.5 . .
C23 C25 H25B 109.5 . .
H25A C25 H25B 109.5 . .
C23 C25 H25C 109.5 . .
H25A C25 H25C 109.5 . .
H25B C25 H25C 109.5 . .
C23 C26 H26A 109.5 . .
C23 C26 H26B 109.5 . .
H26A C26 H26B 109.5 . .
C23 C26 H26C 109.5 . .
H26A C26 H26C 109.5 . .
H26B C26 H26C 109.5 . .
C32 C27 C28 116.7 . .
C32 C27 C33 122.0 . .
C28 C27 C33 121.3 . .
D28A C28 C27 119.0 . .
D28A C28 C29 119.0 . .
C27 C28 C29 122.0 . .
D29A C29 C30 120.3 . .
D29A C29 C28 120.3 . .
C30 C29 C28 119.4 . .
D30A C30 C31 119.8 . .
D30A C30 C29 119.8 . .
C31 C30 C29 120.3 . .
D31A C31 C30 119.8 . .
D31A C31 C32 119.8 . .
C30 C31 C32 120.4 . .
D32A C32 C27 119.4 . .
D32A C32 C31 119.4 . .
C27 C32 C31 121.1 . .
D33C C33 D33A 109.5 . .
D33C C33 D33B 109.5 . .
D33A C33 D33B 109.5 . .
D33C C33 C27 109.5 . .
D33A C33 C27 109.5 . .
D33B C33 C27 109.5 . .
C28' C27' C32' 116.9 . .
C28' C27' C33' 121.8 . .
C32' C27' C33' 121.3 . .
D28B C28' C27' 119.3 . .
D28B C28' C29' 119.3 . .
C27' C28' C29' 121.5 . .
D29B C29' C30' 120.1 . .
D29B C29' C28' 120.1 . .
C30' C29' C28' 119.9 . .
D30B C30' C29' 119.8 . .
D30B C30' C31' 119.8 . .
C29' C30' C31' 120.4 . .
D31B C31' C30' 120.1 . .
D31B C31' C32' 120.1 . .
C30' C31' C32' 119.9 . .
D32B C32' C27' 119.3 . .
D32B C32' C31' 119.3 . .
C27' C32' C31' 121.5 . .
D33F C33' D33E 109.5 . .
D33F C33' D33G 109.5 . .
D33E C33' D33G 109.5 . .
D33F C33' C27' 109.5 . .
D33E C33' C27' 109.5 . .
D33G C33' C27' 109.5 . .

loop_
_geom_bond_atom_site_label_1
_geom_bond_atom_site_label_2
_geom_bond_distance
_geom_bond_site_symmetry_2
Al1 O2 1.7702(14) .
Al1 O3 1.7733(14) .
Al1 O1 1.7859(14) .
Al1 O1 1.8626(14) 2
Al1 N1 2.1253(16) .
Al1 Al1 2.8007(11) 2
O1 Al1 1.8626(14) 2
O1 H1A 0.80(2) .
N1 C4 1.491(2) .
N1 C3 1.505(2) .
N1 C1 1.508(2) .
C1 C2 1.516(3) .
C1 H1B 0.9900 .
C1 H1C 0.9900 .
O2 C8 1.341(2) .
N2 C5 1.461(3) .
N2 C2 1.462(3) .
N2 C6 1.470(3) .
C2 H2B 0.9900 .
C2 H2C 0.9900 .
O3 C18 1.325(2) .
N3 O5 1.223(2) .
N3 O4 1.227(2) .
N3 C11 1.454(2) .
C3 C7 1.494(3) .
C3 H3B 0.9900 .
C3 H3C 0.9900 .
C4 C17 1.502(3) .
C4 H4A 0.9900 .
C4 H4B 0.9900 .
N4 O6 1.196(7) .
N4 O7' 1.24(2) .
N4 O7 1.240(3) .
N4 O6' 1.35(6) .
N4 C21 1.451(3) .
C5 H5A 0.9800 .
C5 H5B 0.9800 .
C5 H5C 0.9800 .
C6 H6A 0.9800 .
C6 H6B 0.9800 .
C6 H6C 0.9800 .
C7 C12 1.385(3) .
C7 C8 1.411(3) .
C8 C9 1.417(3) .
C9 C10 1.386(3) .
C9 C13 1.533(3) .
C10 C11 1.387(3) .
C10 H10A 0.9500 .
C11 C12 1.380(3) .
C12 H12A 0.9500 .
C13 C16 1.529(3) .
C13 C15 1.533(4) .
C13 C14 1.534(3) .
C14 H14A 0.9800 .
C14 H14B 0.9800 .
C14 H14C 0.9800 .
C15 H15A 0.9800 .
C15 H15B 0.9800 .
C15 H15C 0.9800 .
C16 H16A 0.9800 .
C16 H16B 0.9800 .
C16 H16C 0.9800 .
C17 C22 1.377(3) .
C17 C18 1.407(3) .
C18 C19 1.419(3) .
C19 C20 1.379(3) .
C19 C23 1.531(3) .
C20 C21 1.391(3) .
C20 H20A 0.9500 .
C21 C22 1.377(3) .
C22 H22A 0.9500 .
C23 C26 1.530(3) .
C23 C24 1.533(3) .
C23 C25 1.535(3) .
C24 H24A 0.9800 .
C24 H24B 0.9800 .
C24 H24C 0.9800 .
C25 H25A 0.9800 .
C25 H25B 0.9800 .
C25 H25C 0.9800 .
C26 H26A 0.9800 .
C26 H26B 0.9800 .
C26 H26C 0.9800 .
C27 C32 1.3783 .
C27 C28 1.3793 .
C27 C33 1.4817 .
C28 D28A 0.9500 .
C28 C29 1.3795 .
C29 D29A 0.9500 .
C29 C30 1.3526 .
C30 D30A 0.9500 .
C30 C31 1.3496 .
C31 D31A 0.9500 .
C31 C32 1.3795 .
C32 D32A 0.9500 .
C33 D33C 0.9800 .
C33 D33A 0.9800 .
C33 D33B 0.9800 .
C27' C28' 1.3781 .
C27' C32' 1.3783 .
C27' C33' 1.4800 .
C28' D28B 0.9500 .
C28' C29' 1.3798 .
C29' D29B 0.9500 .
C29' C30' 1.3509 .
C30' D30B 0.9500 .
C30' C31' 1.3512 .
C31' D31B 0.9500 .
C31' C32' 1.3792 .
C32' D32B 0.9500 .
C33' D33F 0.9800 .
C33' D33E 0.9800 .
C33' D33G 0.9800 .

loop_
_geom_torsion_atom_site_label_1
_geom_torsion_atom_site_label_2
_geom_torsion_atom_site_label_3
_geom_torsion_atom_site_label_4
_geom_torsion
_geom_torsion_site_symmetry_1
_geom_torsion_site_symmetry_4
O2 Al1 O1 Al1 -104.68(8) . 2
O3 Al1 O1 Al1 72.05(8) . 2
O1 Al1 O1 Al1 -14.05(9) 2 2
N1 Al1 O1 Al1 162.44(6) . 2
O2 Al1 N1 C4 156.76(11) . .
O3 Al1 N1 C4 41.78(12) . .
O1 Al1 N1 C4 -77.46(12) . .
O1 Al1 N1 C4 -57.7(4) 2 .
Al1 Al1 N1 C4 -62.29(12) 2 .
O2 Al1 N1 C3 41.18(11) . .
O3 Al1 N1 C3 -73.80(11) . .
O1 Al1 N1 C3 166.96(11) . .
O1 Al1 N1 C3 -173.3(3) 2 .
Al1 Al1 N1 C3 -177.88(8) 2 .
O2 Al1 N1 C1 -77.18(14) . .
O3 Al1 N1 C1 167.84(14) . .
O1 Al1 N1 C1 48.59(14) . .
O1 Al1 N1 C1 68.4(4) 2 .
Al1 Al1 N1 C1 63.76(15) 2 .
C4 N1 C1 C2 42.3(2) . .
C3 N1 C1 C2 158.29(16) . .
Al1 N1 C1 C2 -83.65(19) . .
O3 Al1 O2 C8 91.68(17) . .
O1 Al1 O2 C8 -91.47(18) . .
O1 Al1 O2 C8 -171.99(17) 2 .
N1 Al1 O2 C8 2.22(17) . .
Al1 Al1 O2 C8 -142.21(15) 2 .
C5 N2 C2 C1 -164.86(19) . .
C6 N2 C2 C1 73.8(2) . .
N1 C1 C2 N2 78.0(2) . .
O2 Al1 O3 C18 -98.31(18) . .
O1 Al1 O3 C18 84.62(19) . .
O1 Al1 O3 C18 162.22(18) 2 .
N1 Al1 O3 C18 -7.72(19) . .
Al1 Al1 O3 C18 124.01(18) 2 .
C4 N1 C3 C7 173.51(15) . .
C1 N1 C3 C7 57.52(19) . .
Al1 N1 C3 C7 -71.19(15) . .
C3 N1 C4 C17 49.48(19) . .
C1 N1 C4 C17 163.35(15) . .
Al1 N1 C4 C17 -63.49(17) . .
N1 C3 C7 C12 -124.39(18) . .
N1 C3 C7 C8 55.8(2) . .
Al1 O2 C8 C7 -22.9(3) . .
Al1 O2 C8 C9 158.03(14) . .
C12 C7 C8 O2 176.24(16) . .
C3 C7 C8 O2 -4.0(3) . .
C12 C7 C8 C9 -4.7(3) . .
C3 C7 C8 C9 175.10(17) . .
O2 C8 C9 C10 -174.94(17) . .
C7 C8 C9 C10 6.0(3) . .
O2 C8 C9 C13 7.5(3) . .
C7 C8 C9 C13 -171.58(19) . .
C8 C9 C10 C11 -3.1(3) . .
C13 C9 C10 C11 174.48(19) . .
C9 C10 C11 C12 -1.3(3) . .
C9 C10 C11 N3 178.96(18) . .
O5 N3 C11 C12 172.35(18) . .
O4 N3 C11 C12 -7.1(3) . .
O5 N3 C11 C10 -7.9(3) . .
O4 N3 C11 C10 172.64(18) . .
C10 C11 C12 C7 2.8(3) . .
N3 C11 C12 C7 -177.51(16) . .
C8 C7 C12 C11 0.2(3) . .
C3 C7 C12 C11 -179.52(17) . .
C10 C9 C13 C16 -117.9(2) . .
C8 C9 C13 C16 59.5(3) . .
C10 C9 C13 C15 119.9(2) . .
C8 C9 C13 C15 -62.6(3) . .
C10 C9 C13 C14 -1.1(3) . .
C8 C9 C13 C14 176.4(2) . .
N1 C4 C17 C22 -137.64(18) . .
N1 C4 C17 C18 44.9(2) . .
Al1 O3 C18 C17 -12.3(3) . .
Al1 O3 C18 C19 166.91(14) . .
C22 C17 C18 O3 -179.80(17) . .
C4 C17 C18 O3 -2.4(3) . .
C22 C17 C18 C19 1.0(3) . .
C4 C17 C18 C19 178.43(17) . .
O3 C18 C19 C20 179.97(17) . .
C17 C18 C19 C20 -0.9(3) . .
O3 C18 C19 C23 0.3(3) . .
C17 C18 C19 C23 179.43(18) . .
C18 C19 C20 C21 0.2(3) . .
C23 C19 C20 C21 179.9(2) . .
C19 C20 C21 C22 0.3(3) . .
C19 C20 C21 N4 179.82(19) . .
O6 N4 C21 C22 179.9(6) . .
O7' N4 C21 C22 33(2) . .
O7 N4 C21 C22 -3.4(5) . .
O6' N4 C21 C22 177(5) . .
O6 N4 C21 C20 0.4(7) . .
O7' N4 C21 C20 -147(2) . .
O7 N4 C21 C20 177.1(4) . .
O6' N4 C21 C20 -2(5) . .
C18 C17 C22 C21 -0.5(3) . .
C4 C17 C22 C21 -177.95(18) . .
C20 C21 C22 C17 -0.2(3) . .
N4 C21 C22 C17 -179.69(18) . .
C20 C19 C23 C26 -120.3(2) . .
C18 C19 C23 C26 59.4(3) . .
C20 C19 C23 C24 118.1(2) . .
C18 C19 C23 C24 -62.2(3) . .
C20 C19 C23 C25 -1.3(3) . .
C18 C19 C23 C25 178.4(2) . .
C32 C27 C28 D28A 180.0 . .
C33 C27 C28 D28A 0.0 . .
C32 C27 C28 C29 0.0 . .
C33 C27 C28 C29 180.0 . .
D28A C28 C29 D29A 0.0 . .
C27 C28 C29 D29A -180.0 . .
D28A C28 C29 C30 -180.0 . .
C27 C28 C29 C30 0.0 . .
D29A C29 C30 D30A 0.0 . .
C28 C29 C30 D30A -180.0 . .
D29A C29 C30 C31 180.0 . .
C28 C29 C30 C31 0.0 . .
D30A C30 C31 D31A 0.0 . .
C29 C30 C31 D31A 180.0 . .
D30A C30 C31 C32 180.0 . .
C29 C30 C31 C32 0.0 . .
C28 C27 C32 D32A -180.0 . .
C33 C27 C32 D32A 0.0 . .
C28 C27 C32 C31 0.0 . .
C33 C27 C32 C31 -180.0 . .
D31A C31 C32 D32A 0.0 . .
C30 C31 C32 D32A 180.0 . .
D31A C31 C32 C27 180.0 . .
C30 C31 C32 C27 0.0 . .
C32 C27 C33 D33C -82.3 . .
C28 C27 C33 D33C 97.7 . .
C32 C27 C33 D33A 157.7 . .
C28 C27 C33 D33A -22.3 . .
C32 C27 C33 D33B 37.7 . .
C28 C27 C33 D33B -142.3 . .
C32' C27' C28' D28B 180.0 . .
C33' C27' C28' D28B 0.0 . .
C32' C27' C28' C29' 0.0 . .
C33' C27' C28' C29' 180.0 . .
D28B C28' C29' D29B 0.0 . .
C27' C28' C29' D29B 180.0 . .
D28B C28' C29' C30' 180.0 . .
C27' C28' C29' C30' 0.0 . .
D29B C29' C30' D30B 0.0 . .
C28' C29' C30' D30B 180.0 . .
D29B C29' C30' C31' 180.0 . .
C28' C29' C30' C31' 0.0 . .
D30B C30' C31' D31B 0.0 . .
C29' C30' C31' D31B 180.0 . .
D30B C30' C31' C32' 180.0 . .
C29' C30' C31' C32' 0.0 . .
C28' C27' C32' D32B 180.0 . .
C33' C27' C32' D32B 0.0 . .
C28' C27' C32' C31' 0.0 . .
C33' C27' C32' C31' 180.0 . .
D31B C31' C32' D32B 0.0 . .
C30' C31' C32' D32B 180.0 . .
D31B C31' C32' C27' 180.0 . .
C30' C31' C32' C27' 0.0 . .
C28' C27' C33' D33F -152.2 . .
C32' C27' C33' D33F 27.8 . .
C28' C27' C33' D33E -32.2 . .
C32' C27' C33' D33E 147.8 . .
C28' C27' C33' D33G 87.8 . .
C32' C27' C33' D33G -92.2 . .
